data_4117519
loop_
_publ_author_name
'Marius V. C\^ampian'
'Robin N. Perutz'
'Barbara Procacci'
'Robert J. Thatcher'
'Olga Torres'
'Adrian C. Whitwood'

_publ_contact_author_address
;Department of Chemistry,
University of York,
Heslington,
York
YO10 5DD
UK
;
_publ_contact_author_email robin.perutz@york.ac.uk
_publ_contact_author_fax '+44 1904 432516'
_publ_contact_author_name 'Professor Robin N Perutz'
_publ_contact_author_phone '+44 1904 432549'
_publ_section_title
;
 Selective Photochemistry at Stereogenic Metal and Ligand Centers of
 cis-[Ru(diphosphine)2(H)2]: Preparative, NMR, Solid State, and Laser
 Flash Studies
;
_journal_name_full 'Journal of the American Chemical Society'
_journal_page_first 3480
_journal_page_last 3497
_journal_paper_doi 10.1021/ja210568t
_journal_volume 134
_journal_year 2012
_chemical_absolute_configuration ad
_chemical_formula_moiety 'C28 H57 Br P4 Ru'
_chemical_formula_sum 'C28 H57 Br P4 Ru'
_chemical_formula_weight 698.60
_space_group_crystal_system triclinic
_space_group_IT_number 1
_space_group_name_Hall 'P 1'
_space_group_name_H-M_alt 'P 1'
_symmetry_space_group_name_Hall 'P 1'
_symmetry_space_group_name_H-M 'P 1'
_atom_sites_solution_hydrogens geom
_atom_sites_solution_primary direct
_atom_sites_solution_secondary difmap
_audit_creation_date 2011-10-18
_audit_creation_method
;
  Olex2 1.1
  (compiled 2011.09.07 svn.r1971, GUI svn.r3853)
;
_cell_angle_alpha 73.02(2)
_cell_angle_beta 89.56(2)
_cell_angle_gamma 75.84(2)
_cell_formula_units_Z 2
_cell_length_a 9.666(3)
_cell_length_b 11.403(2)
_cell_length_c 15.665(4)
_cell_measurement_reflns_used 8020
_cell_measurement_temperature 110.0
_cell_measurement_theta_max 27.9310
_cell_measurement_theta_min 3.0562
_cell_volume 1597.4(7)
_computing_cell_refinement
;
CrysAlisPro, Oxford Diffraction Ltd.,
Version 1.171.34.44 (release 25-10-2010 CrysAlis171 .NET)
(compiled Oct 25 2010,18:11:34)
;
_computing_data_collection
;
CrysAlisPro, Oxford Diffraction Ltd.,
Version 1.171.34.44 (release 25-10-2010 CrysAlis171 .NET)
(compiled Oct 25 2010,18:11:34)
;
_computing_data_reduction
;
CrysAlisPro, Oxford Diffraction Ltd.,
Version 1.171.34.44 (release 25-10-2010 CrysAlis171 .NET)
(compiled Oct 25 2010,18:11:34)
;
_computing_molecular_graphics
;
O. V. Dolomanov, L. J. Bourhis, R. J. Gildea, J. A. K. Howard and H. Puschmann,
OLEX2: a complete structure solution, refinement and analysis program.
J. Appl. Cryst. (2009). 42, 339-341.
;
_computing_publication_material
;
O. V. Dolomanov, L. J. Bourhis, R. J. Gildea, J. A. K. Howard and H. Puschmann,
OLEX2: a complete structure solution, refinement and analysis program.
J. Appl. Cryst. (2009). 42, 339-341.
;
_computing_structure_refinement
;
olex2.refine (L.J. Bourhis, O.V. Dolomanov, R.J. Gildea, J.A.K. Howard,
H. Puschmann, in preparation, 2011)
;
_computing_structure_solution 'SHELXS-97 (Sheldrick, 1990)'
_diffrn_ambient_temperature 110(2)
_diffrn_detector_area_resol_mean 16.1450
_diffrn_measured_fraction_theta_full 0.992
_diffrn_measured_fraction_theta_max 0.839
_diffrn_measurement_details
;
  1 omega  -85.00    8.00   1.0000  184.2900
omega____ theta____ kappa____ phi______ frames
    -      -14.9830  -77.0000  -90.0000 93

  2 omega  -44.00   -2.00   1.0000  184.2900
omega____ theta____ kappa____ phi______ frames
    -      -14.9830  -82.0000   60.0000 42

  3 omega  -67.00    8.00   1.0000  184.2900
omega____ theta____ kappa____ phi______ frames
    -      -14.9830  -77.0000  150.0000 75

  4 omega  -47.00   45.00   1.0000  184.2900
omega____ theta____ kappa____ phi______ frames
    -       16.3892  -77.0000   30.0000 92

  5 omega   -9.00   84.00   1.0000  184.2900
omega____ theta____ kappa____ phi______ frames
    -       16.3892   37.0000   30.0000 93

  6 omega  -47.00  -18.00   1.0000  184.2900
omega____ theta____ kappa____ phi______ frames
    -       16.3892  -37.0000  -90.0000 29
;
_diffrn_measurement_device_type 'SuperNova, Single source at offset), Eos'
_diffrn_measurement_method '\w scans'
_diffrn_orient_matrix_UB_11 -0.0005208000
_diffrn_orient_matrix_UB_12 0.0642756000
_diffrn_orient_matrix_UB_13 -0.0212275000
_diffrn_orient_matrix_UB_21 0.0460186000
_diffrn_orient_matrix_UB_22 -0.0014320000
_diffrn_orient_matrix_UB_23 0.0355457000
_diffrn_orient_matrix_UB_31 0.0603422000
_diffrn_orient_matrix_UB_32 -0.0197610000
_diffrn_orient_matrix_UB_33 -0.0231899000
_diffrn_radiation_monochromator mirror
_diffrn_radiation_type 'Mo K\a'
_diffrn_radiation_wavelength 0.7107
_diffrn_reflns_av_R_equivalents 0.0455
_diffrn_reflns_av_unetI/netI 0.0639
_diffrn_reflns_limit_h_max 11
_diffrn_reflns_limit_h_min -11
_diffrn_reflns_limit_k_max 14
_diffrn_reflns_limit_k_min -14
_diffrn_reflns_limit_l_max 19
_diffrn_reflns_limit_l_min -19
_diffrn_reflns_number 13356
_diffrn_reflns_theta_full 25.00
_diffrn_reflns_theta_max 27.9310
_diffrn_reflns_theta_min 3.0562
_diffrn_source 'SuperNova (Mo) X-ray Source'
_exptl_absorpt_coefficient_mu 1.958
_exptl_absorpt_correction_T_max 0.964
_exptl_absorpt_correction_T_min 0.842
_exptl_absorpt_correction_type analytical
_exptl_absorpt_process_details
;
CrysAlisPro, Oxford Diffraction Ltd.,
Version 1.171.34.44 (release 25-10-2010 CrysAlis171 .NET)
(compiled Oct 25 2010,18:11:34)
Analytical numeric absorption correction using a multifaceted crystal
            model based on expressions derived by R.C. Clark & J.S. Reid.
(Clark, R. C. & Reid, J. S. (1995). Acta Cryst. A51, 887-897)
;
_exptl_crystal_colour_primary colourless
_exptl_crystal_density_diffrn 1.452
_exptl_crystal_description block
_exptl_crystal_F_000 728
_exptl_crystal_size_max 0.12
_exptl_crystal_size_mid 0.07
_exptl_crystal_size_min 0.02
_refine_diff_density_max 0.565
_refine_diff_density_min -0.451
_refine_diff_density_rms 0.082
_refine_ls_abs_structure_details 'Flack H D (1983), Acta Cryst. A39, 876-881'
_refine_ls_abs_structure_Flack -0.001(5)
_refine_ls_extinction_method none
_refine_ls_goodness_of_fit_ref 1.016
_refine_ls_hydrogen_treatment mixed
_refine_ls_matrix_type full
_refine_ls_number_parameters 637
_refine_ls_number_reflns 9568
_refine_ls_number_restraints 3
_refine_ls_restrained_S_all 1.015
_refine_ls_R_factor_all 0.0336
_refine_ls_R_factor_gt 0.0296
_refine_ls_shift/su_max 0.001
_refine_ls_shift/su_mean 0.000
_refine_ls_structure_factor_coef Fsqd
_refine_ls_weighting_details 'calc w=1/[\s^2^(Fo^2^)+(0.0164P)^2^+0.0000P] where P=(Fo^2^+2Fc^2^)/3'
_refine_ls_weighting_scheme calc
_refine_ls_wR_factor_gt 0.0532
_refine_ls_wR_factor_ref 0.0551
_reflns_number_gt 8963
_reflns_number_total 9568
_reflns_threshold_expression >2sigma(I)
_cod_data_source_file ja210568t_si_002_13.cif
_cod_data_source_block trans-R,R-Ru1(Br)(H)
_cod_database_code 4117519

loop_
_space_group_symop_id
_space_group_symop_operation_xyz
1 'x, y, z'

loop_
_atom_site_label
_atom_site_type_symbol
_atom_site_fract_x
_atom_site_fract_y
_atom_site_fract_z
_atom_site_U_iso_or_equiv
_atom_site_adp_type
_atom_site_occupancy
_atom_site_symmetry_multiplicity
_atom_site_calc_flag
_atom_site_refinement_flags
Br1 Br -0.55175(5) -0.57333(4) -0.88454(3) 0.02472(12) Uani 1 1 d .
Br2 Br -0.41400(5) -0.56680(4) -0.39087(3) 0.02306(11) Uani 1 1 d .
C1 C -0.4200(5) -0.8936(4) -0.7532(3) 0.0250(11) Uani 1 1 d .
H1c H -0.4706 -0.8282 -0.8066 0.037 Uiso 1 1 calc R
H1b H -0.3322 -0.9436 -0.7699 0.037 Uiso 1 1 calc R
H1a H -0.4815 -0.9493 -0.7262 0.037 Uiso 1 1 calc R
C2 C -0.3822(4) -0.8315(4) -0.6864(3) 0.0133(10) Uani 1 1 d .
H2 H -0.3072 -0.7863 -0.7107 0.016 Uiso 1 1 calc R
C3 C -0.3229(5) -0.9312(4) -0.5960(3) 0.0187(10) Uani 1 1 d .
H3b H -0.2674 -0.8964 -0.5611 0.022 Uiso 1 1 calc R
H3a H -0.2591 -1.0077 -0.6061 0.022 Uiso 1 1 calc R
C4 C -0.4502(5) -0.9653(4) -0.5453(3) 0.0248(12) Uani 1 1 d .
H4a H -0.4209 -1.0038 -0.4807 0.030 Uiso 1 1 calc R
H4b H -0.4823 -1.0281 -0.5670 0.030 Uiso 1 1 calc R
C5 C -0.5751(4) -0.8448(4) -0.5591(3) 0.0156(10) Uani 1 1 d .
H5 H -0.6623 -0.8644 -0.5794 0.019 Uiso 1 1 calc R
C6 C -0.6092(5) -0.8071(5) -0.4757(3) 0.0263(12) Uani 1 1 d .
H6a H -0.5220 -0.7998 -0.4484 0.039 Uiso 1 1 calc R
H6c H -0.6805 -0.7253 -0.4908 0.039 Uiso 1 1 calc R
H6b H -0.6473 -0.8716 -0.4333 0.039 Uiso 1 1 calc R
C7 C -0.4226(5) -0.6432(4) -0.6011(3) 0.0184(10) Uani 1 1 d .
H7a H -0.4691 -0.6226 -0.5489 0.022 Uiso 1 1 calc R
H7b H -0.3272 -0.7018 -0.5802 0.022 Uiso 1 1 calc R
C8 C -0.4074(4) -0.5219(4) -0.6710(3) 0.0179(10) Uani 1 1 d .
H8b H -0.3543 -0.4758 -0.6443 0.021 Uiso 1 1 calc R
H8a H -0.3560 -0.5420 -0.7219 0.021 Uiso 1 1 calc R
C9 C -0.7618(5) -0.3968(5) -0.5574(3) 0.0240(11) Uani 1 1 d .
H9a H -0.7708 -0.3614 -0.5070 0.036 Uiso 1 1 calc R
H9b H -0.7460 -0.4891 -0.5347 0.036 Uiso 1 1 calc R
H9c H -0.8497 -0.3605 -0.5967 0.036 Uiso 1 1 calc R
C10 C -0.6359(4) -0.3648(4) -0.6096(3) 0.0172(10) Uani 1 1 d .
H10 H -0.5499 -0.4036 -0.5663 0.021 Uiso 1 1 calc R
C11 C -0.6451(5) -0.2230(4) -0.6428(3) 0.0252(11) Uani 1 1 d .
H11a H -0.6161 -0.1945 -0.5934 0.030 Uiso 1 1 calc R
H11b H -0.7446 -0.1749 -0.6646 0.030 Uiso 1 1 calc R
C12 C -0.5455(5) -0.1993(5) -0.7188(3) 0.0277(12) Uani 1 1 d .
H12b H -0.4446 -0.2281 -0.6945 0.033 Uiso 1 1 calc R
H12a H -0.5666 -0.1077 -0.7515 0.033 Uiso 1 1 calc R
C13 C -0.5702(5) -0.2729(4) -0.7811(3) 0.0181(10) Uani 1 1 d .
H13 H -0.6646 -0.2268 -0.8150 0.022 Uiso 1 1 calc R
C14 C -0.4588(5) -0.2835(5) -0.8508(3) 0.0273(12) Uani 1 1 d .
H14c H -0.3633 -0.3220 -0.8202 0.041 Uiso 1 1 calc R
H14a H -0.4620 -0.1988 -0.8909 0.041 Uiso 1 1 calc R
H14b H -0.4802 -0.3365 -0.8856 0.041 Uiso 1 1 calc R
C15 C -0.9819(5) -0.7096(5) -0.5950(3) 0.0322(13) Uani 1 1 d .
H15a H -0.8883 -0.7509 -0.5623 0.048 Uiso 1 1 calc R
H15c H -1.0005 -0.6177 -0.6071 0.048 Uiso 1 1 calc R
H15b H -1.0564 -0.7402 -0.5589 0.048 Uiso 1 1 calc R
C16 C -0.9828(5) -0.7408(5) -0.6829(3) 0.0220(11) Uani 1 1 d .
H16 H -1.0820 -0.7021 -0.7115 0.026 Uiso 1 1 calc R
C17 C -0.9523(5) -0.8832(5) -0.6712(3) 0.0286(13) Uani 1 1 d .
H17a H -0.8696 -0.9300 -0.6274 0.034 Uiso 1 1 calc R
H17b H -1.0364 -0.9148 -0.6488 0.034 Uiso 1 1 calc R
C18 C -0.9199(5) -0.9029(5) -0.7614(3) 0.0295(13) Uani 1 1 d .
H18b H -0.8844 -0.9943 -0.7553 0.035 Uiso 1 1 calc R
H18a H -1.0066 -0.8675 -0.8031 0.035 Uiso 1 1 calc R
C19 C -0.8044(5) -0.8328(4) -0.7954(3) 0.0223(11) Uani 1 1 d .
H19 H -0.7147 -0.8831 -0.7574 0.027 Uiso 1 1 calc R
C20 C -0.7694(6) -0.8225(5) -0.8916(3) 0.0382(14) Uani 1 1 d .
H20c H -0.6980 -0.7733 -0.9083 0.057 Uiso 1 1 calc R
H20a H -0.8565 -0.7800 -0.9311 0.057 Uiso 1 1 calc R
H20b H -0.7311 -0.9075 -0.8973 0.057 Uiso 1 1 calc R
C21 C -0.9936(5) -0.5818(4) -0.8607(3) 0.0191(11) Uani 1 1 d .
H21a H -0.9495 -0.5665 -0.9189 0.023 Uiso 1 1 calc R
H21b H -1.0714 -0.6235 -0.8636 0.023 Uiso 1 1 calc R
C22 C -1.0516(4) -0.4570(4) -0.8389(3) 0.0173(10) Uani 1 1 d .
H22a H -1.0988 -0.4724 -0.7818 0.021 Uiso 1 1 calc R
H22b H -1.1224 -0.3969 -0.8868 0.021 Uiso 1 1 calc R
C23 C -1.0968(5) -0.2588(5) -0.7328(3) 0.0280(12) Uani 1 1 d .
H23a H -1.1173 -0.1884 -0.7068 0.042 Uiso 1 1 calc R
H23b H -1.0730 -0.3394 -0.6847 0.042 Uiso 1 1 calc R
H23c H -1.1811 -0.2542 -0.7692 0.042 Uiso 1 1 calc R
C24 C -0.9713(5) -0.2501(4) -0.7911(3) 0.0178(11) Uani 1 1 d .
H24 H -0.8927 -0.2395 -0.7551 0.021 Uiso 1 1 calc R
C25 C -1.0075(5) -0.1343(4) -0.8767(3) 0.0258(11) Uani 1 1 d .
H25b H -0.9284 -0.0917 -0.8860 0.031 Uiso 1 1 calc R
H25a H -1.0955 -0.0727 -0.8698 0.031 Uiso 1 1 calc R
C26 C -1.0293(5) -0.1786(4) -0.9567(3) 0.0218(11) Uani 1 1 d .
H26a H -1.0281 -0.1109 -1.0130 0.026 Uiso 1 1 calc R
H26b H -1.1225 -0.2003 -0.9559 0.026 Uiso 1 1 calc R
C27 C -0.9064(5) -0.2960(4) -0.9505(3) 0.0176(10) Uani 1 1 d .
H27 H -0.9356 -0.3445 -0.9880 0.021 Uiso 1 1 calc R
C28 C -0.7700(5) -0.2590(4) -0.9849(3) 0.0247(12) Uani 1 1 d .
H28a H -0.7480 -0.2008 -0.9548 0.037 Uiso 1 1 calc R
H28c H -0.6906 -0.3352 -0.9725 0.037 Uiso 1 1 calc R
H28b H -0.7841 -0.2171 -1.0496 0.037 Uiso 1 1 calc R
C29 C -0.5885(5) -0.2668(5) -0.3826(3) 0.0264(12) Uani 1 1 d .
H29c H -0.4993 -0.2663 -0.4126 0.040 Uiso 1 1 calc R
H29a H -0.6618 -0.1893 -0.4128 0.040 Uiso 1 1 calc R
H29b H -0.6209 -0.3409 -0.3849 0.040 Uiso 1 1 calc R
C30 C -0.5633(5) -0.2727(4) -0.2864(3) 0.0164(10) Uani 1 1 d .
H30 H -0.6566 -0.2753 -0.2588 0.020 Uiso 1 1 calc R
C31 C -0.5270(5) -0.1532(4) -0.2769(3) 0.0251(12) Uani 1 1 d .
H31a H -0.4561 -0.1285 -0.3200 0.030 Uiso 1 1 calc R
H31b H -0.6142 -0.0822 -0.2899 0.030 Uiso 1 1 calc R
C32 C -0.4660(5) -0.1811(4) -0.1820(3) 0.0260(11) Uani 1 1 d .
H32a H -0.4231 -0.1126 -0.1773 0.031 Uiso 1 1 calc R
H32b H -0.5424 -0.1875 -0.1397 0.031 Uiso 1 1 calc R
C33 C -0.3528(5) -0.3061(4) -0.1605(3) 0.0180(10) Uani 1 1 d .
H33 H -0.2683 -0.2883 -0.1943 0.022 Uiso 1 1 calc R
C34 C -0.2996(5) -0.3637(5) -0.0622(3) 0.0270(12) Uani 1 1 d .
H34a H -0.2424 -0.3124 -0.0460 0.040 Uiso 1 1 calc R
H34c H -0.3817 -0.3655 -0.0251 0.040 Uiso 1 1 calc R
H34b H -0.2407 -0.4503 -0.0523 0.040 Uiso 1 1 calc R
C35 C -0.5395(4) -0.4769(4) -0.1249(3) 0.0162(10) Uani 1 1 d .
H35a H -0.4894 -0.5044 -0.0648 0.019 Uiso 1 1 calc R
H35b H -0.6286 -0.4113 -0.1257 0.019 Uiso 1 1 calc R
C36 C -0.5751(4) -0.5890(4) -0.1449(3) 0.0153(10) Uani 1 1 d .
H36b H -0.6319 -0.6297 -0.0977 0.018 Uiso 1 1 calc R
H36a H -0.6306 -0.5616 -0.2032 0.018 Uiso 1 1 calc R
C37 C -0.2177(4) -0.7665(5) 0.0148(3) 0.0224(11) Uani 1 1 d .
H37c H -0.2115 -0.6782 -0.0030 0.034 Uiso 1 1 calc R
H37b H -0.2120 -0.7994 0.0803 0.034 Uiso 1 1 calc R
H37a H -0.1385 -0.8176 -0.0085 0.034 Uiso 1 1 calc R
C38 C -0.3583(4) -0.7731(4) -0.0227(3) 0.0140(9) Uani 1 1 d .
H38 H -0.4357 -0.7273 0.0073 0.017 Uiso 1 1 calc R
C39 C -0.3745(5) -0.9093(4) -0.0021(3) 0.0168(10) Uani 1 1 d .
H39a H -0.2830 -0.9667 -0.0093 0.020 Uiso 1 1 calc R
H39b H -0.4006 -0.9396 0.0603 0.020 Uiso 1 1 calc R
C40 C -0.4905(5) -0.9087(4) -0.0666(3) 0.0191(10) Uani 1 1 d .
H40a H -0.5852 -0.8640 -0.0525 0.023 Uiso 1 1 calc R
H40b H -0.4925 -0.9966 -0.0625 0.023 Uiso 1 1 calc R
C41 C -0.4551(5) -0.8403(4) -0.1600(3) 0.0155(10) Uani 1 1 d .
H41 H -0.3688 -0.8969 -0.1758 0.019 Uiso 1 1 calc R
C42 C -0.5713(5) -0.8083(5) -0.2330(3) 0.0234(11) Uani 1 1 d .
H42c H -0.5435 -0.7565 -0.2890 0.035 Uiso 1 1 calc R
H42a H -0.6607 -0.7608 -0.2162 0.035 Uiso 1 1 calc R
H42b H -0.5851 -0.8866 -0.2413 0.035 Uiso 1 1 calc R
C43 C -0.2350(5) -0.9011(5) -0.3320(3) 0.0260(12) Uani 1 1 d .
H43c H -0.3231 -0.8339 -0.3383 0.039 Uiso 1 1 calc R
H43a H -0.2274 -0.9642 -0.2732 0.039 Uiso 1 1 calc R
H43b H -0.2370 -0.9418 -0.3790 0.039 Uiso 1 1 calc R
C44 C -0.1064(5) -0.8440(4) -0.3407(3) 0.0180(11) Uani 1 1 d .
H44 H -0.1069 -0.7900 -0.4038 0.022 Uiso 1 1 calc R
C45 C 0.0315(5) -0.9504(4) -0.3183(3) 0.0225(11) Uani 1 1 d .
H45a H 0.1125 -0.9179 -0.3459 0.027 Uiso 1 1 calc R
H45b H 0.0217 -1.0198 -0.3418 0.027 Uiso 1 1 calc R
C46 C 0.0594(5) -0.9999(5) -0.2155(3) 0.0342(13) Uani 1 1 d .
H46a H 0.1637 -1.0296 -0.1998 0.041 Uiso 1 1 calc R
H46b H 0.0169 -1.0726 -0.1914 0.041 Uiso 1 1 calc R
C47 C -0.0068(5) -0.8935(4) -0.1731(3) 0.0170(11) Uani 1 1 d .
H47 H -0.0846 -0.9210 -0.1362 0.020 Uiso 1 1 calc R
C48 C 0.0985(5) -0.8738(4) -0.1101(3) 0.0214(11) Uani 1 1 d .
H48c H 0.0543 -0.7989 -0.0915 0.032 Uiso 1 1 calc R
H48a H 0.1847 -0.8612 -0.1409 0.032 Uiso 1 1 calc R
H48b H 0.1243 -0.9485 -0.0572 0.032 Uiso 1 1 calc R
C49 C 0.0569(4) -0.6859(4) -0.3134(3) 0.0179(10) Uani 1 1 d .
H49a H 0.1151 -0.6737 -0.2665 0.022 Uiso 1 1 calc R
H49b H 0.1190 -0.7454 -0.3412 0.022 Uiso 1 1 calc R
C50 C -0.0073(5) -0.5583(4) -0.3844(3) 0.0220(11) Uani 1 1 d .
H50b H 0.0690 -0.5183 -0.4116 0.026 Uiso 1 1 calc R
H50a H -0.0642 -0.5698 -0.4323 0.026 Uiso 1 1 calc R
C51 C -0.2286(5) -0.3106(5) -0.5005(3) 0.0285(13) Uani 1 1 d .
H51a H -0.2779 -0.2256 -0.5382 0.043 Uiso 1 1 calc R
H51c H -0.1433 -0.3438 -0.5288 0.043 Uiso 1 1 calc R
H51b H -0.2929 -0.3667 -0.4931 0.043 Uiso 1 1 calc R
C52 C -0.1843(5) -0.3039(4) -0.4086(3) 0.0214(11) Uani 1 1 d .
H52 H -0.2706 -0.2557 -0.3865 0.026 Uiso 1 1 calc R
C53 C -0.0655(5) -0.2361(4) -0.4087(3) 0.0260(12) Uani 1 1 d .
H53b H -0.1041 -0.1433 -0.4341 0.031 Uiso 1 1 calc R
H53a H 0.0117 -0.2645 -0.4456 0.031 Uiso 1 1 calc R
C54 C -0.0070(5) -0.2687(5) -0.3120(3) 0.0262(13) Uani 1 1 d .
H54a H -0.0769 -0.2235 -0.2784 0.031 Uiso 1 1 calc R
H54b H 0.0832 -0.2428 -0.3104 0.031 Uiso 1 1 calc R
C55 C 0.0197(5) -0.4120(4) -0.2699(3) 0.0207(11) Uani 1 1 d .
H55 H 0.1129 -0.4508 -0.2909 0.025 Uiso 1 1 calc R
C56 C 0.0386(5) -0.4530(5) -0.1684(3) 0.0266(12) Uani 1 1 d .
H56a H 0.1157 -0.4218 -0.1499 0.040 Uiso 1 1 calc R
H56c H -0.0507 -0.4181 -0.1443 0.040 Uiso 1 1 calc R
H56b H 0.0629 -0.5458 -0.1456 0.040 Uiso 1 1 calc R
P1 P -0.53281(11) -0.71829(10) -0.65366(7) 0.0112(2) Uani 1 1 d .
P2 P -0.59157(11) -0.42686(10) -0.70796(7) 0.0121(2) Uani 1 1 d .
P3 P -0.85842(12) -0.68123(11) -0.76872(7) 0.0146(3) Uani 1 1 d .
P4 P -0.89760(12) -0.39135(11) -0.82979(7) 0.0124(2) Uani 1 1 d .
P5 P -0.42443(11) -0.41098(11) -0.21031(7) 0.0125(2) Uani 1 1 d .
P6 P -0.40177(11) -0.69982(11) -0.14739(7) 0.0119(2) Uani 1 1 d .
P7 P -0.12198(12) -0.46107(11) -0.32335(7) 0.0147(3) Uani 1 1 d .
P8 P -0.09375(12) -0.74957(11) -0.26428(7) 0.0133(2) Uani 1 1 d .
Ru1 Ru -0.71275(3) -0.55669(3) -0.74740(2) 0.00965(8) Uani 1 1 d .
H1 H -0.803(4) -0.550(4) -0.672(3) 0.026(12) Uiso 1 1 d .
Ru2 Ru -0.26714(3) -0.58095(3) -0.24280(2) 0.01079(8) Uani 1 1 d .
H2a H -0.186(4) -0.586(3) -0.166(2) 0.013(11) Uiso 1 1 d .

loop_
_atom_site_aniso_label
_atom_site_aniso_U_11
_atom_site_aniso_U_22
_atom_site_aniso_U_33
_atom_site_aniso_U_23
_atom_site_aniso_U_13
_atom_site_aniso_U_12
Br1 0.0365(3) 0.0184(3) 0.0156(2) -0.0052(2) 0.0114(2) -0.0006(2)
Br2 0.0311(3) 0.0224(3) 0.0140(2) -0.0056(2) -0.00816(19) -0.0033(2)
C1 0.026(3) 0.019(3) 0.029(3) -0.012(2) -0.007(2) 0.002(2)
C2 0.011(2) 0.011(2) 0.016(2) -0.0032(19) 0.0009(17) 0.0001(19)
C3 0.020(3) 0.016(2) 0.017(2) -0.003(2) -0.0046(19) -0.003(2)
C4 0.025(3) 0.014(2) 0.027(3) 0.002(2) 0.001(2) 0.001(2)
C5 0.012(2) 0.016(2) 0.015(2) 0.0023(19) 0.0017(17) -0.006(2)
C6 0.026(3) 0.034(3) 0.017(3) -0.002(2) 0.002(2) -0.011(2)
C7 0.020(2) 0.021(3) 0.015(2) -0.007(2) -0.0011(18) -0.005(2)
C8 0.015(2) 0.019(2) 0.023(3) -0.009(2) 0.0022(19) -0.007(2)
C9 0.021(3) 0.032(3) 0.023(3) -0.018(2) 0.002(2) -0.001(2)
C10 0.012(2) 0.022(3) 0.021(2) -0.016(2) -0.0030(18) -0.001(2)
C11 0.034(3) 0.016(3) 0.026(3) -0.010(2) -0.009(2) -0.001(2)
C12 0.033(3) 0.016(3) 0.036(3) -0.008(2) -0.004(2) -0.010(2)
C13 0.010(2) 0.013(2) 0.029(3) -0.005(2) -0.0006(19) 0.001(2)
C14 0.026(3) 0.024(3) 0.032(3) -0.002(2) 0.003(2) -0.014(2)
C15 0.021(3) 0.050(4) 0.028(3) -0.011(3) 0.011(2) -0.014(3)
C16 0.010(2) 0.027(3) 0.026(3) -0.002(2) -0.0029(19) -0.006(2)
C17 0.022(3) 0.021(3) 0.034(3) 0.008(2) -0.009(2) -0.009(2)
C18 0.025(3) 0.015(3) 0.045(3) -0.002(2) -0.019(2) -0.006(2)
C19 0.018(3) 0.020(3) 0.029(3) -0.011(2) -0.009(2) -0.001(2)
C20 0.043(3) 0.034(3) 0.043(3) -0.024(3) -0.007(3) -0.003(3)
C21 0.020(3) 0.018(3) 0.018(2) -0.003(2) -0.0111(19) -0.004(2)
C22 0.012(2) 0.016(2) 0.021(2) -0.002(2) -0.0070(18) -0.002(2)
C23 0.021(3) 0.034(3) 0.030(3) -0.017(3) 0.003(2) 0.000(2)
C24 0.014(2) 0.016(2) 0.024(3) -0.012(2) -0.0061(19) 0.002(2)
C25 0.027(3) 0.012(2) 0.033(3) -0.008(2) -0.004(2) 0.005(2)
C26 0.021(3) 0.019(3) 0.018(2) 0.001(2) -0.0048(19) 0.000(2)
C27 0.020(3) 0.013(2) 0.018(3) -0.003(2) -0.0012(19) -0.001(2)
C28 0.027(3) 0.021(3) 0.014(2) 0.005(2) -0.001(2) 0.004(2)
C29 0.023(3) 0.026(3) 0.023(3) -0.005(2) -0.010(2) 0.004(2)
C30 0.017(2) 0.018(3) 0.011(2) -0.001(2) 0.0000(18) -0.002(2)
C31 0.029(3) 0.013(2) 0.023(3) -0.002(2) 0.000(2) 0.009(2)
C32 0.030(3) 0.016(3) 0.036(3) -0.015(2) 0.004(2) -0.004(2)
C33 0.018(2) 0.018(2) 0.020(2) -0.012(2) 0.0007(19) 0.000(2)
C34 0.029(3) 0.038(3) 0.021(3) -0.019(2) -0.003(2) -0.010(3)
C35 0.013(2) 0.016(2) 0.015(2) -0.0050(19) 0.0008(18) 0.006(2)
C36 0.010(2) 0.016(2) 0.016(2) -0.0007(19) -0.0008(17) -0.0021(19)
C37 0.020(3) 0.030(3) 0.015(2) -0.004(2) -0.0040(19) -0.006(2)
C38 0.015(2) 0.018(2) 0.007(2) -0.0030(18) 0.0038(17) -0.003(2)
C39 0.023(2) 0.012(2) 0.010(2) 0.0004(18) 0.0000(18) 0.001(2)
C40 0.028(3) 0.011(2) 0.019(2) -0.0053(19) 0.006(2) -0.006(2)
C41 0.018(2) 0.015(2) 0.015(2) -0.0088(19) 0.0020(19) -0.002(2)
C42 0.028(3) 0.027(3) 0.021(3) -0.011(2) 0.001(2) -0.013(2)
C43 0.029(3) 0.027(3) 0.026(3) -0.019(2) 0.001(2) -0.003(2)
C44 0.018(3) 0.015(2) 0.018(2) -0.004(2) 0.0008(19) 0.001(2)
C45 0.022(3) 0.013(2) 0.032(3) -0.010(2) 0.009(2) -0.001(2)
C46 0.035(3) 0.026(3) 0.036(3) -0.012(3) -0.007(2) 0.007(3)
C47 0.017(3) 0.016(2) 0.015(2) -0.001(2) 0.0012(19) -0.003(2)
C48 0.018(3) 0.021(3) 0.020(3) 0.002(2) -0.0038(19) -0.004(2)
C49 0.013(2) 0.014(2) 0.023(3) -0.002(2) 0.0065(19) -0.001(2)
C50 0.026(3) 0.021(3) 0.020(3) -0.007(2) 0.013(2) -0.008(2)
C51 0.044(3) 0.017(3) 0.016(3) 0.004(2) 0.004(2) -0.001(3)
C52 0.023(3) 0.011(2) 0.025(3) -0.001(2) 0.005(2) 0.000(2)
C53 0.028(3) 0.013(2) 0.037(3) -0.007(2) 0.012(2) -0.005(2)
C54 0.018(3) 0.023(3) 0.042(3) -0.013(3) 0.006(2) -0.010(2)
C55 0.013(2) 0.015(2) 0.033(3) -0.006(2) 0.005(2) -0.003(2)
C56 0.013(2) 0.032(3) 0.035(3) -0.013(2) -0.005(2) -0.003(2)
P1 0.0101(6) 0.0105(6) 0.0118(6) -0.0027(5) -0.0011(4) -0.0009(5)
P2 0.0102(6) 0.0118(6) 0.0139(6) -0.0044(5) -0.0010(4) -0.0013(5)
P3 0.0145(6) 0.0139(6) 0.0159(6) -0.0040(5) -0.0028(5) -0.0049(5)
P4 0.0128(6) 0.0119(6) 0.0113(6) -0.0036(5) -0.0023(4) -0.0010(5)
P5 0.0125(6) 0.0123(6) 0.0105(6) -0.0029(5) 0.0002(4) 0.0005(5)
P6 0.0100(6) 0.0149(6) 0.0102(6) -0.0042(5) -0.0003(4) -0.0017(5)
P7 0.0150(6) 0.0129(6) 0.0148(6) -0.0030(5) 0.0042(5) -0.0021(5)
P8 0.0123(6) 0.0132(6) 0.0133(6) -0.0035(5) 0.0016(4) -0.0020(5)
Ru1 0.01001(18) 0.00998(18) 0.00855(17) -0.00284(14) -0.00105(13) -0.00166(15)
Ru2 0.01027(18) 0.01247(18) 0.00863(18) -0.00328(14) 0.00059(13) -0.00094(15)

loop_
_atom_type_symbol
_atom_type_description
_atom_type_scat_dispersion_real
_atom_type_scat_dispersion_imag
_atom_type_scat_source
C C 0.0033 0.0016 'International Tables Vol C Tables 4.2.6.8 and 6.1.1.4'
H H 0.0000 0.0000 'International Tables Vol C Tables 4.2.6.8 and 6.1.1.4'
Br Br -0.2901 2.4595 'International Tables Vol C Tables 4.2.6.8 and 6.1.1.4'
P P 0.1023 0.0942 'International Tables Vol C Tables 4.2.6.8 and 6.1.1.4'
Ru Ru -1.2594 0.8363 'International Tables Vol C Tables 4.2.6.8 and 6.1.1.4'

loop_
_geom_angle_atom_site_label_1
_geom_angle_atom_site_label_2
_geom_angle_atom_site_label_3
_geom_angle
H1b C1 H1c 109.5
H1a C1 H1c 109.5
H1a C1 H1b 109.5
C2 C1 H1c 109.5
C2 C1 H1b 109.5
C2 C1 H1a 109.5
C1 C2 H2 108.7
C1 C2 C3 110.9(4)
C1 C2 P1 116.6(3)
C3 C2 H2 108.7
C3 C2 P1 102.8(3)
P1 C2 H2 108.7
C2 C3 H3b 110.2
C2 C3 H3a 110.2
H3a C3 H3b 108.5
C4 C3 C2 107.7(3)
C4 C3 H3b 110.2
C4 C3 H3a 110.2
C3 C4 H4a 109.6
C3 C4 H4b 109.6
C3 C4 C5 110.2(3)
H4a C4 H4b 108.1
C5 C4 H4a 109.6
C5 C4 H4b 109.6
C4 C5 H5 107.0
C4 C5 P1 107.0(3)
C6 C5 C4 114.1(4)
C6 C5 H5 107.0
C6 C5 P1 114.3(3)
P1 C5 H5 107.0
C5 C6 H6a 109.5
C5 C6 H6c 109.5
C5 C6 H6b 109.5
H6a C6 H6c 109.5
H6a C6 H6b 109.5
H6b C6 H6c 109.5
H7a C7 H7b 108.4
C8 C7 H7a 110.1
C8 C7 H7b 110.1
C8 C7 P1 108.2(3)
P1 C7 H7a 110.1
P1 C7 H7b 110.1
C7 C8 H8b 110.7
C7 C8 H8a 110.7
C7 C8 P2 105.3(3)
H8a C8 H8b 108.8
P2 C8 H8b 110.7
P2 C8 H8a 110.7
H9a C9 H9b 109.5
H9a C9 H9c 109.5
H9b C9 H9c 109.5
C10 C9 H9a 109.5
C10 C9 H9b 109.5
C10 C9 H9c 109.5
C9 C10 H10 105.9
C9 C10 C11 113.7(4)
C9 C10 P2 117.9(3)
C11 C10 H10 105.9
C11 C10 P2 106.5(3)
P2 C10 H10 105.9
C10 C11 H11a 110.0
C10 C11 H11b 110.0
C10 C11 C12 108.5(4)
H11a C11 H11b 108.4
C12 C11 H11a 110.0
C12 C11 H11b 110.0
C11 C12 H12b 110.2
C11 C12 H12a 110.2
H12a C12 H12b 108.5
C13 C12 C11 107.6(4)
C13 C12 H12b 110.2
C13 C12 H12a 110.2
C12 C13 H13 106.9
C12 C13 C14 115.2(4)
C12 C13 P2 105.9(3)
C14 C13 H13 106.9
C14 C13 P2 114.6(3)
P2 C13 H13 106.9
C13 C14 H14c 109.5
C13 C14 H14a 109.5
C13 C14 H14b 109.5
H14a C14 H14c 109.5
H14a C14 H14b 109.5
H14b C14 H14c 109.5
H15a C15 H15c 109.5
H15a C15 H15b 109.5
H15b C15 H15c 109.5
C16 C15 H15a 109.5
C16 C15 H15c 109.5
C16 C15 H15b 109.5
C15 C16 H16 106.5
C15 C16 C17 113.6(4)
C15 C16 P3 118.1(3)
C17 C16 H16 106.5
C17 C16 P3 105.0(3)
P3 C16 H16 106.5
C16 C17 H17a 110.1
C16 C17 H17b 110.1
H17a C17 H17b 108.4
C18 C17 C16 108.0(4)
C18 C17 H17a 110.1
C18 C17 H17b 110.1
C17 C18 H18b 110.7
C17 C18 H18a 110.7
C17 C18 C19 105.3(4)
H18a C18 H18b 108.8
C19 C18 H18b 110.7
C19 C18 H18a 110.7
C18 C19 H19 106.5
C18 C19 P3 106.0(3)
C20 C19 C18 115.1(4)
C20 C19 H19 106.5
C20 C19 P3 115.6(4)
P3 C19 H19 106.5
C19 C20 H20c 109.5
C19 C20 H20a 109.5
C19 C20 H20b 109.5
H20a C20 H20c 109.5
H20a C20 H20b 109.5
H20b C20 H20c 109.5
H21a C21 H21b 108.8
C22 C21 H21a 110.6
C22 C21 H21b 110.6
C22 C21 P3 105.5(3)
P3 C21 H21a 110.6
P3 C21 H21b 110.6
C21 C22 H22a 110.3
C21 C22 H22b 110.3
C21 C22 P4 107.1(3)
H22a C22 H22b 108.5
P4 C22 H22a 110.3
P4 C22 H22b 110.3
H23a C23 H23b 109.5
H23a C23 H23c 109.5
H23b C23 H23c 109.5
C24 C23 H23a 109.5
C24 C23 H23b 109.5
C24 C23 H23c 109.5
C23 C24 H24 107.5
C23 C24 C25 112.8(4)
C23 C24 P4 115.1(3)
C25 C24 H24 107.5
C25 C24 P4 106.1(3)
P4 C24 H24 107.5
C24 C25 H25b 109.8
C24 C25 H25a 109.8
H25a C25 H25b 108.2
C26 C25 C24 109.5(4)
C26 C25 H25b 109.8
C26 C25 H25a 109.8
C25 C26 H26a 110.3
C25 C26 H26b 110.3
C25 C26 C27 107.2(4)
H26a C26 H26b 108.5
C27 C26 H26a 110.3
C27 C26 H26b 110.3
C26 C27 H27 108.5
C26 C27 P4 102.9(3)
C28 C27 C26 111.4(4)
C28 C27 H27 108.5
C28 C27 P4 116.7(3)
P4 C27 H27 108.5
C27 C28 H28a 109.5
C27 C28 H28c 109.5
C27 C28 H28b 109.5
H28a C28 H28c 109.5
H28a C28 H28b 109.5
H28b C28 H28c 109.5
H29a C29 H29c 109.5
H29a C29 H29b 109.5
H29b C29 H29c 109.5
C30 C29 H29c 109.5
C30 C29 H29a 109.5
C30 C29 H29b 109.5
C29 C30 H30 106.0
C29 C30 C31 112.7(4)
C29 C30 P5 119.6(3)
C31 C30 H30 106.0
C31 C30 P5 105.5(3)
P5 C30 H30 106.0
C30 C31 H31a 110.0
C30 C31 H31b 110.0
H31a C31 H31b 108.3
C32 C31 C30 108.6(4)
C32 C31 H31a 110.0
C32 C31 H31b 110.0
C31 C32 H32a 110.3
C31 C32 H32b 110.3
H32a C32 H32b 108.6
C33 C32 C31 107.0(4)
C33 C32 H32a 110.3
C33 C32 H32b 110.3
C32 C33 H33 106.6
C32 C33 C34 114.8(4)
C32 C33 P5 106.5(3)
C34 C33 H33 106.6
C34 C33 P5 115.2(3)
P5 C33 H33 106.6
C33 C34 H34a 109.5
C33 C34 H34c 109.5
C33 C34 H34b 109.5
H34a C34 H34c 109.5
H34a C34 H34b 109.5
H34b C34 H34c 109.5
H35a C35 H35b 108.3
C36 C35 H35a 109.9
C36 C35 H35b 109.9
C36 C35 P5 108.9(3)
P5 C35 H35a 109.9
P5 C35 H35b 109.9
C35 C36 H36b 110.6
C35 C36 H36a 110.6
C35 C36 P6 105.8(3)
H36a C36 H36b 108.7
P6 C36 H36b 110.6
P6 C36 H36a 110.6
H37b C37 H37c 109.5
H37a C37 H37c 109.5
H37a C37 H37b 109.5
C38 C37 H37c 109.5
C38 C37 H37b 109.5
C38 C37 H37a 109.5
C37 C38 H38 106.8
C37 C38 C39 113.2(4)
C37 C38 P6 117.2(3)
C39 C38 H38 106.8
C39 C38 P6 105.3(3)
P6 C38 H38 106.8
C38 C39 H39a 110.1
C38 C39 H39b 110.1
H39a C39 H39b 108.4
C40 C39 C38 108.1(3)
C40 C39 H39a 110.1
C40 C39 H39b 110.1
C39 C40 H40a 110.4
C39 C40 H40b 110.4
C39 C40 C41 106.7(3)
H40a C40 H40b 108.6
C41 C40 H40a 110.4
C41 C40 H40b 110.4
C40 C41 H41 107.5
C40 C41 P6 104.8(3)
C42 C41 C40 115.3(4)
C42 C41 H41 107.5
C42 C41 P6 113.8(3)
P6 C41 H41 107.5
C41 C42 H42c 109.5
C41 C42 H42a 109.5
C41 C42 H42b 109.5
H42a C42 H42c 109.5
H42a C42 H42b 109.5
H42b C42 H42c 109.5
H43a C43 H43c 109.5
H43a C43 H43b 109.5
H43b C43 H43c 109.5
C44 C43 H43c 109.5
C44 C43 H43a 109.5
C44 C43 H43b 109.5
C43 C44 H44 108.9
C43 C44 C45 109.5(4)
C43 C44 P8 115.9(3)
C45 C44 H44 108.9
C45 C44 P8 104.5(3)
P8 C44 H44 108.9
C44 C45 H45a 110.1
C44 C45 H45b 110.1
C44 C45 C46 108.1(4)
H45a C45 H45b 108.4
C46 C45 H45a 110.1
C46 C45 H45b 110.1
C45 C46 H46a 109.6
C45 C46 H46b 109.6
C45 C46 C47 110.4(4)
H46a C46 H46b 108.1
C47 C46 H46a 109.6
C47 C46 H46b 109.6
C46 C47 H47 106.8
C46 C47 P8 108.0(3)
C48 C47 C46 113.4(4)
C48 C47 H47 106.8
C48 C47 P8 114.6(3)
P8 C47 H47 106.8
C47 C48 H48c 109.5
C47 C48 H48a 109.5
C47 C48 H48b 109.5
H48a C48 H48c 109.5
H48a C48 H48b 109.5
H48b C48 H48c 109.5
H49a C49 H49b 108.5
C50 C49 H49a 110.2
C50 C49 H49b 110.2
C50 C49 P8 107.3(3)
P8 C49 H49a 110.2
P8 C49 H49b 110.2
C49 C50 H50b 110.8
C49 C50 H50a 110.8
C49 C50 P7 104.9(3)
H50a C50 H50b 108.8
P7 C50 H50b 110.8
P7 C50 H50a 110.8
H51a C51 H51c 109.5
H51a C51 H51b 109.5
H51b C51 H51c 109.5
C52 C51 H51a 109.5
C52 C51 H51c 109.5
C52 C51 H51b 109.5
C51 C52 H52 107.3
C51 C52 C53 114.9(4)
C51 C52 P7 113.9(3)
C53 C52 H52 107.3
C53 C52 P7 105.7(3)
P7 C52 H52 107.3
C52 C53 H53b 110.1
C52 C53 H53a 110.1
H53a C53 H53b 108.4
C54 C53 C52 107.9(4)
C54 C53 H53b 110.1
C54 C53 H53a 110.1
C53 C54 H54a 110.1
C53 C54 H54b 110.1
C53 C54 C55 107.8(4)
H54a C54 H54b 108.5
C55 C54 H54a 110.1
C55 C54 H54b 110.1
C54 C55 H55 106.2
C54 C55 P7 106.2(3)
C56 C55 C54 113.2(4)
C56 C55 H55 106.2
C56 C55 P7 118.1(3)
P7 C55 H55 106.2
C55 C56 H56a 109.5
C55 C56 H56c 109.5
C55 C56 H56b 109.5
H56a C56 H56c 109.5
H56a C56 H56b 109.5
H56b C56 H56c 109.5
C2 P1 Ru1 127.83(14)
C5 P1 C2 93.31(19)
C5 P1 Ru1 121.74(14)
C7 P1 C2 97.3(2)
C7 P1 C5 104.8(2)
C7 P1 Ru1 107.71(14)
C8 P2 C10 99.4(2)
C8 P2 C13 104.35(19)
C8 P2 Ru1 106.98(15)
C10 P2 Ru1 122.75(14)
C13 P2 C10 93.3(2)
C13 P2 Ru1 126.07(16)
C16 P3 Ru1 122.63(16)
C19 P3 C16 93.0(2)
C19 P3 C21 102.8(2)
C19 P3 Ru1 127.69(15)
C21 P3 C16 98.6(2)
C21 P3 Ru1 107.38(15)
C22 P4 C24 105.0(2)
C22 P4 C27 96.8(2)
C22 P4 Ru1 107.59(14)
C24 P4 C27 94.0(2)
C24 P4 Ru1 120.91(15)
C27 P4 Ru1 128.41(14)
C30 P5 Ru2 129.81(15)
C33 P5 C30 92.8(2)
C33 P5 Ru2 119.74(14)
C35 P5 C30 99.78(19)
C35 P5 C33 103.1(2)
C35 P5 Ru2 107.51(14)
C36 P6 C38 98.64(19)
C36 P6 C41 102.81(19)
C36 P6 Ru2 106.19(14)
C38 P6 Ru2 124.29(14)
C41 P6 C38 93.21(19)
C41 P6 Ru2 126.96(14)
C50 P7 C52 103.6(2)
C50 P7 C55 99.2(2)
C50 P7 Ru2 107.03(15)
C52 P7 C55 93.6(2)
C52 P7 Ru2 125.70(15)
C55 P7 Ru2 123.50(15)
C44 P8 Ru2 127.93(15)
C47 P8 C44 91.7(2)
C47 P8 Ru2 123.77(15)
C49 P8 C44 97.9(2)
C49 P8 C47 103.9(2)
C49 P8 Ru2 107.08(15)
Br1 Ru1 H1 178.4(16)
P1 Ru1 Br1 88.32(4)
P1 Ru1 H1 91.5(15)
P2 Ru1 Br1 92.34(4)
P2 Ru1 P1 83.17(5)
P2 Ru1 P3 170.65(4)
P2 Ru1 P4 94.75(5)
P2 Ru1 H1 89.2(16)
P3 Ru1 Br1 96.97(4)
P3 Ru1 P1 97.86(5)
P3 Ru1 P4 83.48(5)
P3 Ru1 H1 81.5(16)
P4 Ru1 Br1 96.14(4)
P4 Ru1 P1 175.17(4)
P4 Ru1 H1 84.1(15)
Br2 Ru2 H2a 178.0(15)
P5 Ru2 Br2 96.54(4)
P5 Ru2 H2a 83.9(15)
P6 Ru2 Br2 93.90(4)
P6 Ru2 P5 83.44(5)
P6 Ru2 H2a 88.1(15)
P7 Ru2 Br2 92.42(4)
P7 Ru2 P5 94.89(5)
P7 Ru2 P6 173.61(4)
P7 Ru2 P8 83.56(5)
P7 Ru2 H2a 85.6(15)
P8 Ru2 Br2 89.21(4)
P8 Ru2 P5 174.11(4)
P8 Ru2 P6 97.48(5)
P8 Ru2 H2a 90.3(15)

loop_
_geom_bond_atom_site_label_1
_geom_bond_atom_site_label_2
_geom_bond_distance
Br1 Ru1 2.6675(9)
Br2 Ru2 2.6724(10)
C1 H1c 0.9800
C1 H1b 0.9800
C1 H1a 0.9800
C1 C2 1.516(6)
C2 H2 1.0000
C2 C3 1.542(5)
C2 P1 1.872(4)
C3 H3b 0.9900
C3 H3a 0.9900
C3 C4 1.528(6)
C4 H4a 0.9900
C4 H4b 0.9900
C4 C5 1.553(6)
C5 H5 1.0000
C5 C6 1.501(6)
C5 P1 1.864(4)
C6 H6a 0.9800
C6 H6c 0.9800
C6 H6b 0.9800
C7 H7a 0.9900
C7 H7b 0.9900
C7 C8 1.531(6)
C7 P1 1.848(4)
C8 H8b 0.9900
C8 H8a 0.9900
C8 P2 1.840(4)
C9 H9a 0.9800
C9 H9b 0.9800
C9 H9c 0.9800
C9 C10 1.520(6)
C10 H10 1.0000
C10 C11 1.527(6)
C10 P2 1.881(4)
C11 H11a 0.9900
C11 H11b 0.9900
C11 C12 1.529(6)
C12 H12b 0.9900
C12 H12a 0.9900
C12 C13 1.516(6)
C13 H13 1.0000
C13 C14 1.536(6)
C13 P2 1.853(4)
C14 H14c 0.9800
C14 H14a 0.9800
C14 H14b 0.9800
C15 H15a 0.9800
C15 H15c 0.9800
C15 H15b 0.9800
C15 C16 1.520(7)
C16 H16 1.0000
C16 C17 1.533(7)
C16 P3 1.886(4)
C17 H17a 0.9900
C17 H17b 0.9900
C17 C18 1.514(7)
C18 H18b 0.9900
C18 H18a 0.9900
C18 C19 1.532(6)
C19 H19 1.0000
C19 C20 1.518(7)
C19 P3 1.847(5)
C20 H20c 0.9800
C20 H20a 0.9800
C20 H20b 0.9800
C21 H21a 0.9900
C21 H21b 0.9900
C21 C22 1.533(6)
C21 P3 1.849(4)
C22 H22a 0.9900
C22 H22b 0.9900
C22 P4 1.846(4)
C23 H23a 0.9800
C23 H23b 0.9800
C23 H23c 0.9800
C23 C24 1.518(6)
C24 H24 1.0000
C24 C25 1.553(6)
C24 P4 1.864(5)
C25 H25b 0.9900
C25 H25a 0.9900
C25 C26 1.515(6)
C26 H26a 0.9900
C26 H26b 0.9900
C26 C27 1.537(6)
C27 H27 1.0000
C27 C28 1.528(6)
C27 P4 1.876(4)
C28 H28a 0.9800
C28 H28c 0.9800
C28 H28b 0.9800
C29 H29c 0.9800
C29 H29a 0.9800
C29 H29b 0.9800
C29 C30 1.508(6)
C30 H30 1.0000
C30 C31 1.535(6)
C30 P5 1.897(4)
C31 H31a 0.9900
C31 H31b 0.9900
C31 C32 1.519(6)
C32 H32a 0.9900
C32 H32b 0.9900
C32 C33 1.518(6)
C33 H33 1.0000
C33 C34 1.524(6)
C33 P5 1.865(4)
C34 H34a 0.9800
C34 H34c 0.9800
C34 H34b 0.9800
C35 H35a 0.9900
C35 H35b 0.9900
C35 C36 1.517(6)
C35 P5 1.841(4)
C36 H36b 0.9900
C36 H36a 0.9900
C36 P6 1.843(4)
C37 H37c 0.9800
C37 H37b 0.9800
C37 H37a 0.9800
C37 C38 1.512(6)
C38 H38 1.0000
C38 C39 1.538(6)
C38 P6 1.892(4)
C39 H39a 0.9900
C39 H39b 0.9900
C39 C40 1.512(6)
C40 H40a 0.9900
C40 H40b 0.9900
C40 C41 1.525(6)
C41 H41 1.0000
C41 C42 1.509(6)
C41 P6 1.860(5)
C42 H42c 0.9800
C42 H42a 0.9800
C42 H42b 0.9800
C43 H43c 0.9800
C43 H43a 0.9800
C43 H43b 0.9800
C43 C44 1.526(6)
C44 H44 1.0000
C44 C45 1.529(6)
C44 P8 1.852(5)
C45 H45a 0.9900
C45 H45b 0.9900
C45 C46 1.543(6)
C46 H46a 0.9900
C46 H46b 0.9900
C46 C47 1.552(6)
C47 H47 1.0000
C47 C48 1.522(6)
C47 P8 1.848(4)
C48 H48c 0.9800
C48 H48a 0.9800
C48 H48b 0.9800
C49 H49a 0.9900
C49 H49b 0.9900
C49 C50 1.537(6)
C49 P8 1.847(4)
C50 H50b 0.9900
C50 H50a 0.9900
C50 P7 1.836(5)
C51 H51a 0.9800
C51 H51c 0.9800
C51 H51b 0.9800
C51 C52 1.532(6)
C52 H52 1.0000
C52 C53 1.533(6)
C52 P7 1.857(4)
C53 H53b 0.9900
C53 H53a 0.9900
C53 C54 1.528(7)
C54 H54a 0.9900
C54 H54b 0.9900
C54 C55 1.529(6)
C55 H55 1.0000
C55 C56 1.519(6)
C55 P7 1.886(5)
C56 H56a 0.9800
C56 H56c 0.9800
C56 H56b 0.9800
P1 Ru1 2.3383(14)
P2 Ru1 2.3108(13)
P3 Ru1 2.3181(13)
P4 Ru1 2.3192(14)
P5 Ru2 2.3344(13)
P6 Ru2 2.3269(13)
P7 Ru2 2.3095(13)
P8 Ru2 2.3263(13)
Ru1 H1 1.48(4)
Ru2 H2a 1.42(4)

loop_
_geom_torsion_atom_site_label_1
_geom_torsion_atom_site_label_2
_geom_torsion_atom_site_label_3
_geom_torsion_atom_site_label_4
_geom_torsion
C1 C2 C3 C4 -80.1(5)
C1 C2 P1 C5 89.3(3)
C1 C2 P1 C7 -165.3(3)
C1 C2 P1 Ru1 -46.1(4)
C2 C3 C4 C5 -39.2(5)
C2 P1 Ru1 Br1 -16.93(19)
C2 P1 Ru1 P2 -109.48(19)
C2 P1 Ru1 P3 79.88(19)
C2 P1 Ru1 P4 -174.3(5)
C3 C2 P1 C5 -32.3(3)
C3 C2 P1 C7 73.1(3)
C3 C2 P1 Ru1 -167.7(2)
C3 C4 C5 C6 -113.8(4)
C3 C4 C5 P1 13.7(5)
C4 C5 P1 C2 11.3(3)
C4 C5 P1 C7 -87.2(3)
C4 C5 P1 Ru1 150.6(2)
C5 P1 Ru1 Br1 -141.42(17)
C5 P1 Ru1 P2 126.02(17)
C5 P1 Ru1 P3 -44.61(18)
C5 P1 Ru1 P4 61.2(6)
C6 C5 P1 C2 138.7(3)
C6 C5 P1 C7 40.2(4)
C6 C5 P1 Ru1 -82.0(3)
C7 C8 P2 C10 77.1(3)
C7 C8 P2 C13 173.0(3)
C7 C8 P2 Ru1 -51.5(3)
C7 P1 Ru1 Br1 97.74(15)
C7 P1 Ru1 P2 5.18(15)
C7 P1 Ru1 P3 -165.45(15)
C7 P1 Ru1 P4 -59.7(6)
C8 C7 P1 C2 95.4(3)
C8 C7 P1 C5 -169.1(3)
C8 C7 P1 Ru1 -38.2(3)
C8 P2 Ru1 Br1 -65.84(14)
C8 P2 Ru1 P1 22.19(14)
C8 P2 Ru1 P3 119.1(3)
C8 P2 Ru1 P4 -162.20(14)
C9 C10 C11 C12 -160.7(4)
C9 C10 P2 C8 -120.4(3)
C9 C10 P2 C13 134.4(4)
C9 C10 P2 Ru1 -3.2(4)
C10 C11 C12 C13 45.8(5)
C10 P2 Ru1 Br1 -179.35(17)
C10 P2 Ru1 P1 -91.32(17)
C10 P2 Ru1 P3 5.6(3)
C10 P2 Ru1 P4 84.29(17)
C11 C10 P2 C8 110.3(3)
C11 C10 P2 C13 5.2(3)
C11 C10 P2 Ru1 -132.4(3)
C11 C12 C13 C14 -167.9(4)
C11 C12 C13 P2 -40.1(4)
C12 C13 P2 C8 -80.7(3)
C12 C13 P2 C10 19.9(3)
C12 C13 P2 Ru1 155.3(2)
C13 P2 Ru1 Br1 57.04(17)
C13 P2 Ru1 P1 145.07(18)
C13 P2 Ru1 P3 -118.0(3)
C13 P2 Ru1 P4 -39.32(18)
C14 C13 P2 C8 47.4(4)
C14 C13 P2 C10 148.0(3)
C14 C13 P2 Ru1 -76.6(4)
C15 C16 C17 C18 -166.1(4)
C15 C16 P3 C19 136.9(4)
C15 C16 P3 C21 -119.7(4)
C15 C16 P3 Ru1 -2.5(4)
C16 C17 C18 C19 51.3(5)
C16 P3 Ru1 Br1 168.24(18)
C16 P3 Ru1 P1 78.98(18)
C16 P3 Ru1 P2 -16.8(3)
C16 P3 Ru1 P4 -96.34(18)
C17 C16 P3 C19 9.2(3)
C17 C16 P3 C21 112.6(3)
C17 C16 P3 Ru1 -130.3(3)
C17 C18 C19 C20 -171.3(4)
C17 C18 C19 P3 -42.2(4)
C18 C19 P3 C16 18.7(3)
C18 C19 P3 C21 -80.8(3)
C18 C19 P3 Ru1 155.0(2)
C19 P3 Ru1 Br1 43.3(2)
C19 P3 Ru1 P1 -45.9(2)
C19 P3 Ru1 P2 -141.7(3)
C19 P3 Ru1 P4 138.7(2)
C20 C19 P3 C16 147.6(4)
C20 C19 P3 C21 48.0(4)
C20 C19 P3 Ru1 -76.2(4)
C21 C22 P4 C24 -174.0(3)
C21 C22 P4 C27 90.0(3)
C21 C22 P4 Ru1 -44.0(3)
C21 P3 Ru1 Br1 -79.00(16)
C21 P3 Ru1 P1 -168.26(16)
C21 P3 Ru1 P2 96.0(3)
C21 P3 Ru1 P4 16.43(16)
C22 C21 P3 C16 80.8(3)
C22 C21 P3 C19 175.9(3)
C22 C21 P3 Ru1 -47.4(3)
C22 P4 Ru1 Br1 107.79(15)
C22 P4 Ru1 P1 -94.9(6)
C22 P4 Ru1 P2 -159.33(15)
C22 P4 Ru1 P3 11.44(16)
C23 C24 C25 C26 -103.7(4)
C23 C24 P4 C22 30.5(4)
C23 C24 P4 C27 128.6(4)
C23 C24 P4 Ru1 -91.2(3)
C24 C25 C26 C27 -45.7(5)
C24 P4 Ru1 Br1 -131.73(17)
C24 P4 Ru1 P1 25.5(6)
C24 P4 Ru1 P2 -38.86(18)
C24 P4 Ru1 P3 131.92(18)
C25 C24 P4 C22 -95.0(3)
C25 C24 P4 C27 3.1(3)
C25 C24 P4 Ru1 143.3(3)
C25 C26 C27 C28 -80.6(5)
C25 C26 C27 P4 45.2(4)
C26 C27 P4 C22 78.4(3)
C26 C27 P4 C24 -27.3(3)
C26 C27 P4 Ru1 -162.8(2)
C27 P4 Ru1 Br1 -6.4(2)
C27 P4 Ru1 P1 150.9(5)
C27 P4 Ru1 P2 86.5(2)
C27 P4 Ru1 P3 -102.7(2)
C28 C27 P4 C22 -159.3(4)
C28 C27 P4 C24 95.0(4)
C28 C27 P4 Ru1 -40.5(4)
C29 C30 C31 C32 -165.3(4)
C29 C30 P5 C33 136.7(4)
C29 C30 P5 C35 -119.5(4)
C29 C30 P5 Ru2 3.3(5)
C30 C31 C32 C33 48.2(5)
C30 P5 Ru2 Br2 -21.24(19)
C30 P5 Ru2 P6 -114.44(19)
C30 P5 Ru2 P7 71.76(19)
C30 P5 Ru2 P8 146.3(4)
C31 C30 P5 C33 8.5(3)
C31 C30 P5 C35 112.4(3)
C31 C30 P5 Ru2 -124.9(3)
C31 C32 C33 C34 -168.4(4)
C31 C32 C33 P5 -39.7(4)
C32 C33 P5 C30 17.6(3)
C32 C33 P5 C35 -83.1(3)
C32 C33 P5 Ru2 157.6(2)
C33 P5 Ru2 Br2 -144.53(16)
C33 P5 Ru2 P6 122.27(17)
C33 P5 Ru2 P7 -51.52(17)
C33 P5 Ru2 P8 23.0(5)
C34 C33 P5 C30 146.1(3)
C34 C33 P5 C35 45.4(4)
C34 C33 P5 Ru2 -73.9(3)
C35 C36 P6 C38 78.9(3)
C35 C36 P6 C41 174.3(3)
C35 C36 P6 Ru2 -50.7(3)
C35 P5 Ru2 Br2 98.42(15)
C35 P5 Ru2 P6 5.22(15)
C35 P5 Ru2 P7 -168.58(15)
C35 P5 Ru2 P8 -94.1(5)
C36 C35 P5 C30 99.2(3)
C36 C35 P5 C33 -165.6(3)
C36 C35 P5 Ru2 -38.2(3)
C36 P6 Ru2 Br2 -74.59(15)
C36 P6 Ru2 P5 21.55(15)
C36 P6 Ru2 P7 96.8(4)
C36 P6 Ru2 P8 -164.30(15)
C37 C38 C39 C40 -161.3(4)
C37 C38 P6 C36 -123.9(3)
C37 C38 P6 C41 132.6(4)
C37 C38 P6 Ru2 -7.5(4)
C38 C39 C40 C41 50.2(4)
C38 P6 Ru2 Br2 172.62(17)
C38 P6 Ru2 P5 -91.23(17)
C38 P6 Ru2 P7 -16.0(5)
C38 P6 Ru2 P8 82.91(18)
C39 C38 P6 C36 109.2(3)
C39 C38 P6 C41 5.8(3)
C39 C38 P6 Ru2 -134.3(2)
C39 C40 C41 C42 -169.5(4)
C39 C40 C41 P6 -43.5(4)
C40 C41 P6 C36 -78.4(3)
C40 C41 P6 C38 21.2(3)
C40 C41 P6 Ru2 159.6(2)
C41 P6 Ru2 Br2 45.90(18)
C41 P6 Ru2 P5 142.04(18)
C41 P6 Ru2 P7 -142.8(4)
C41 P6 Ru2 P8 -43.81(18)
C42 C41 P6 C36 48.4(4)
C42 C41 P6 C38 148.1(3)
C42 C41 P6 Ru2 -73.5(4)
C43 C44 C45 C46 -82.3(5)
C43 C44 P8 C47 83.9(4)
C43 C44 P8 C49 -171.8(3)
C43 C44 P8 Ru2 -52.9(4)
C44 C45 C46 C47 -27.9(5)
C44 P8 Ru2 Br2 -13.61(18)
C44 P8 Ru2 P5 178.8(4)
C44 P8 Ru2 P6 80.22(19)
C44 P8 Ru2 P7 -106.14(19)
C45 C44 P8 C47 -36.7(3)
C45 C44 P8 C49 67.6(3)
C45 C44 P8 Ru2 -173.5(2)
C45 C46 C47 C48 -127.9(4)
C45 C46 C47 P8 0.3(5)
C46 C47 P8 C44 21.1(3)
C46 C47 P8 C49 -77.4(4)
C46 C47 P8 Ru2 160.6(3)
C47 P8 Ru2 Br2 -138.17(18)
C47 P8 Ru2 P5 54.2(5)
C47 P8 Ru2 P6 -44.33(19)
C47 P8 Ru2 P7 129.31(19)
C48 C47 P8 C44 148.6(3)
C48 C47 P8 C49 50.1(4)
C48 C47 P8 Ru2 -71.9(3)
C49 C50 P7 C52 175.1(3)
C49 C50 P7 C55 79.1(3)
C49 C50 P7 Ru2 -50.3(3)
C49 P8 Ru2 Br2 101.30(15)
C49 P8 Ru2 P5 -66.3(5)
C49 P8 Ru2 P6 -164.86(15)
C49 P8 Ru2 P7 8.78(15)
C50 C49 P8 C44 91.6(3)
C50 C49 P8 C47 -174.6(3)
C50 C49 P8 Ru2 -42.2(3)
C50 P7 Ru2 Br2 -69.36(17)
C50 P7 Ru2 P5 -166.14(17)
C50 P7 Ru2 P6 119.3(4)
C50 P7 Ru2 P8 19.57(17)
C51 C52 C53 C54 -164.9(4)
C51 C52 P7 C50 43.0(4)
C51 C52 P7 C55 143.4(3)
C51 C52 P7 Ru2 -80.0(4)
C52 C53 C54 C55 47.3(5)
C52 P7 Ru2 Br2 52.2(2)
C52 P7 Ru2 P5 -44.6(2)
C52 P7 Ru2 P6 -119.2(4)
C52 P7 Ru2 P8 141.1(2)
C53 C52 P7 C50 -84.1(3)
C53 C52 P7 C55 16.3(3)
C53 C52 P7 Ru2 152.9(2)
C53 C54 C55 C56 -164.2(4)
C53 C54 C55 P7 -33.0(4)
C54 C55 P7 C50 113.8(3)
C54 C55 P7 C52 9.4(3)
C54 C55 P7 Ru2 -128.6(3)
C55 P7 Ru2 Br2 176.85(18)
C55 P7 Ru2 P5 80.07(18)
C55 P7 Ru2 P6 5.5(5)
C55 P7 Ru2 P8 -94.22(18)
C56 C55 P7 C50 -117.9(4)
C56 C55 P7 C52 137.7(4)
C56 C55 P7 Ru2 -0.3(4)
P1 C2 C3 C4 45.3(4)
P1 C7 C8 P2 56.6(3)
P2 C10 C11 C12 -29.1(4)
P3 C16 C17 C18 -35.7(4)
P3 C21 C22 P4 57.6(3)
P4 C24 C25 C26 23.1(4)
P5 C30 C31 C32 -33.1(4)
P5 C35 C36 P6 56.7(3)
P6 C38 C39 C40 -32.0(4)
P7 C52 C53 C54 -38.3(4)
P8 C44 C45 C46 42.4(4)
P8 C49 C50 P7 58.5(3)
